data_9016110
loop_
_publ_author_name
'Redhammer, G. J.'
'Nestola, F.'
'Miletich, R.'

_publ_section_title
;
 Synthetic LiAlGe2O6: The first pyroxene with P2_1/n symmetry
 Note: Sample #LA2n_L_tr
;
_journal_name_full 'American Mineralogist'
_journal_page_first 1213
_journal_page_last 1218
_journal_paper_doi 10.2138/am.2012.4099
_journal_volume 97
_journal_year 2012
_chemical_compound_source Synthetic
_chemical_formula_sum 'Al Ge2 Li O6'
_space_group_IT_number 14
_symmetry_space_group_name_Hall '-P 2yn'
_symmetry_space_group_name_H-M 'P 1 21/n 1'
_cell_angle_alpha 90
_cell_angle_beta 110.648
_cell_angle_gamma 90
_cell_length_a 9.8986
_cell_length_b 8.4008
_cell_length_c 5.4016
_cell_formula_units_Z 4
_cell_volume 420.323
_database_code_amcsd 0019065
_exptl_crystal_density_diffrn 4.348
_cod_original_formula_sum 'Li Al Ge2 O6'
_cod_database_code 9016110
_amcsd_formula_title LiAlGe2O6

loop_
_space_group_symop_operation_xyz
x,y,z
1/2+x,1/2-y,1/2+z
1/2-x,1/2+y,1/2-z
-x,-y,-z

loop_
_atom_site_aniso_label
_atom_site_aniso_U_11
_atom_site_aniso_U_22
_atom_site_aniso_U_33
_atom_site_aniso_U_12
_atom_site_aniso_U_13
_atom_site_aniso_U_23
Li1 0.01800 0.02000 0.01900 0.00200 0.00200 0.00300
Al3 0.00040 0.00060 0.00210 0.00000 0.00040 0.00000
Ge1 0.00541 0.00601 0.00856 -0.00172 0.00315 -0.00167
Ge2 0.00499 0.00609 0.00620 0.00109 0.00209 0.00024
O1 0.00480 0.00830 0.00920 -0.00030 0.00140 0.00030
O2 0.00790 0.01300 0.00810 -0.00200 0.00230 0.00230
O3 0.01280 0.00780 0.01230 -0.00550 0.00470 -0.00110
O4 0.00880 0.01160 0.00640 0.00310 0.00140 -0.00090
O5 0.00530 0.00760 0.00830 0.00080 0.00180 0.00030
O6 0.01070 0.00700 0.02070 0.00240 0.00880 0.00070

loop_
_atom_site_label
_atom_site_fract_x
_atom_site_fract_y
_atom_site_fract_z
_atom_site_U_iso_or_equiv
Li1 0.50580 0.28450 0.80220 0.02010
Al3 0.49528 0.08633 0.24665 0.00101
Ge1 0.29264 0.58272 0.72762 0.00647
Ge2 0.28071 0.38681 0.22861 0.00573
O1 0.10470 0.57310 0.64690 0.00770
O2 0.36070 0.50680 0.05760 0.00980
O3 0.38740 0.75760 0.79960 0.01090
O4 0.35780 0.43560 0.56490 0.00930
O5 0.09170 0.40190 0.12830 0.00730
O6 0.32670 0.18990 0.21570 0.01190

loop_
_cod_related_entry_id
_cod_related_entry_database
_cod_related_entry_code
1 AMCSD 0019065
